data_2020868
loop_
_publ_author_name
'Kelley, Annette'
'Nalla, Sowjanya'
'Bond, Marcus R.'

_publ_section_title
;
 The square-planar to flattened-tetrahedral CuX42&#x2212;(X= Cl, Br)
 structural phase transition in 1,2,6-trimethylpyridinium salts
;
_journal_coeditor_code OG5072
_journal_issue 1
_journal_name_full 'Acta Crystallographica Section B Structural Science, Crystal Engineering and Materials'
_journal_page_first 48
_journal_page_last 60
_journal_paper_doi 10.1107/S205252061402664X
_journal_volume 71
_journal_year 2015
_chemical_formula_moiety '2(C7 H10 N), Cl4 Cu'
_chemical_formula_sum 'C14 H20 Cl4 Cu N2'
_chemical_formula_weight 421.69
_chemical_name_common 'Compound X'
_chemical_name_systematic
;
bis(2,6-dimethylpyridinium) tetrachlorocuprate(II)
;
_space_group_crystal_system monoclinic
_space_group_IT_number 15
_space_group_name_Hall '-C 2yc'
_space_group_name_H-M_alt 'C 1 2/c 1'
_symmetry_space_group_name_Hall '-C 2yc'
_symmetry_space_group_name_H-M 'C 1 2/c 1'
_atom_sites_solution_hydrogens geom
_atom_sites_solution_primary direct
_atom_sites_solution_secondary difmap
_cell_angle_alpha 90
_cell_angle_beta 96.3090(10)
_cell_angle_gamma 90
_cell_formula_units_Z 4
_cell_length_a 14.3451(3)
_cell_length_b 7.5569(2)
_cell_length_c 16.6038(3)
_cell_measurement_reflns_used 4572
_cell_measurement_temperature 100(2)
_cell_measurement_theta_max 36.319
_cell_measurement_theta_min 2.91
_cell_volume 1789.03(7)
_computing_cell_refinement 'HKL Scalepack (Otwinowski & Minor 1997)'
_computing_data_collection 'Collect (Bruker AXS BV, 1997-2004)'
_computing_data_reduction 'HKL Denzo and Scalepack (Otwinowski & Minor 1997)'
_computing_molecular_graphics 'Ortep-3 for Windows (Farrugia, 1997)'
_computing_publication_material 'WinGX publication routines (Farrugia, 1999)'
_computing_structure_refinement 'SHELXL-97 (Sheldrick, 1997)'
_diffrn_ambient_temperature 100(2)
_diffrn_detector_area_resol_mean 9
_diffrn_measured_fraction_theta_full 0.998
_diffrn_measured_fraction_theta_max 0.998
_diffrn_measurement_device '95mm CCD camera on \k-goniostat'
_diffrn_measurement_device_type KappaCCD
_diffrn_measurement_method 'CCD rotation images, thick slices'
_diffrn_radiation_monochromator graphite
_diffrn_radiation_type MoK\a
_diffrn_radiation_wavelength 0.71073
_diffrn_reflns_av_R_equivalents 0.0291
_diffrn_reflns_limit_h_max 23
_diffrn_reflns_limit_h_min -23
_diffrn_reflns_limit_k_max 12
_diffrn_reflns_limit_k_min -12
_diffrn_reflns_limit_l_max 27
_diffrn_reflns_limit_l_min -27
_diffrn_reflns_number 30011
_diffrn_reflns_reduction_process
;
 Scaled and merged with Sortav
 R.H. Blessing, (1987) Cryst. Rev. 1, 3-58
 R.H. Blessing, (1989) J. Appl. Cryst. 22, 396-397
;
_diffrn_reflns_theta_full 36.29
_diffrn_reflns_theta_max 36.29
_diffrn_reflns_theta_min 3.83
_exptl_absorpt_coefficient_mu 1.812
_exptl_absorpt_correction_T_max 0.795
_exptl_absorpt_correction_T_min 0.677
_exptl_absorpt_correction_type multi-scan
_exptl_absorpt_process_details '(DENZO/SCALEPACK; Otwinowski & Minor, 1997)'
_exptl_crystal_colour yellow
_exptl_crystal_density_diffrn 1.566
_exptl_crystal_density_method 'not measured'
_exptl_crystal_description prism
_exptl_crystal_F_000 860
_exptl_crystal_size_max .34
_exptl_crystal_size_mid .17
_exptl_crystal_size_min .13
_refine_diff_density_max 0.531
_refine_diff_density_min -0.712
_refine_ls_extinction_coef 0.0024(3)
_refine_ls_extinction_expression Fc^*^=kFc[1+0.001xFc^2^\l^3^/sin(2\q)]^-1/4^
_refine_ls_extinction_method SHELXL
_refine_ls_goodness_of_fit_ref 1.03
_refine_ls_hydrogen_treatment refall
_refine_ls_matrix_type full
_refine_ls_number_parameters 137
_refine_ls_number_reflns 4334
_refine_ls_number_restraints 0
_refine_ls_restrained_S_all 1.03
_refine_ls_R_factor_all 0.0514
_refine_ls_R_factor_gt 0.0328
_refine_ls_shift/su_max 0.001
_refine_ls_shift/su_mean 0
_refine_ls_structure_factor_coef Fsqd
_refine_ls_weighting_details 'calc w=1/[\s^2^(Fo^2^)+(0.0296P)^2^+2.1947P] where P=(Fo^2^+2Fc^2^)/3'
_refine_ls_weighting_scheme calc
_refine_ls_wR_factor_gt 0.0708
_refine_ls_wR_factor_ref 0.0783
_reflns_number_gt 3401
_reflns_number_total 4334
_reflns_threshold_expression >2sigma(I)
_cod_data_source_file og5072sup1_26lutcl100k.cif
_cod_data_source_block 26lutcl100k
_cod_database_code 2020868

loop_
_space_group_symop_operation_xyz
'x, y, z'
'-x, y, -z+1/2'
'x+1/2, y+1/2, z'
'-x+1/2, y+1/2, -z+1/2'
'-x, -y, -z'
'x, -y, z-1/2'
'-x+1/2, -y+1/2, -z'
'x+1/2, -y+1/2, z-1/2'

loop_
_atom_site_type_symbol
_atom_site_label
_atom_site_fract_x
_atom_site_fract_y
_atom_site_fract_z
_atom_site_U_iso_or_equiv
_atom_site_adp_type
_atom_site_calc_flag
_atom_site_refinement_flags
_atom_site_occupancy
_atom_site_symmetry_multiplicity
_atom_site_disorder_assembly
_atom_site_disorder_group
Cu Cu1 0.5000 0.78691(3) 0.7500 0.01429(6) Uani d S 1 2 . .
Cl Cl1 0.64461(2) 0.67683(5) 0.792735(19) 0.01941(7) Uani d . 1 1 . .
Cl Cl2 0.53611(2) 0.87687(5) 0.628816(19) 0.02024(8) Uani d . 1 1 . .
N N1 0.70853(8) 0.54299(15) 0.62716(7) 0.01482(19) Uani d . 1 1 . .
H H1 0.6910(12) 0.568(2) 0.6738(11) 0.014(4) Uiso d . 1 1 . .
C C2 0.79524(9) 0.59802(18) 0.61463(8) 0.0156(2) Uani d . 1 1 . .
C C21 0.85264(10) 0.6858(2) 0.68376(9) 0.0213(3) Uani d . 1 1 . .
H H21A 0.839(2) 0.805(4) 0.6897(17) 0.062(8) Uiso d . 1 1 . .
H H21B 0.8464(17) 0.628(3) 0.7312(15) 0.040(6) Uiso d . 1 1 . .
H H21C 0.9142(19) 0.677(3) 0.6778(15) 0.047(7) Uiso d . 1 1 . .
C C3 0.82433(9) 0.57174(19) 0.53882(8) 0.0177(2) Uani d . 1 1 . .
H H3 0.8868(14) 0.608(3) 0.5291(11) 0.019(5) Uiso d . 1 1 . .
C C4 0.76444(10) 0.49097(19) 0.47862(8) 0.0187(2) Uani d . 1 1 . .
H H4 0.7848(13) 0.472(3) 0.4266(11) 0.020(5) Uiso d . 1 1 . .
C C5 0.67645(10) 0.43193(19) 0.49512(8) 0.0179(2) Uani d . 1 1 . .
H H5 0.6349(14) 0.374(3) 0.4548(12) 0.019(5) Uiso d . 1 1 . .
C C6 0.64907(9) 0.45752(18) 0.57128(8) 0.0156(2) Uani d . 1 1 . .
C C61 0.55873(10) 0.3916(2) 0.59706(10) 0.0217(3) Uani d . 1 1 . .
H H61A 0.5188(17) 0.351(3) 0.5489(14) 0.039(6) Uiso d . 1 1 . .
H H61B 0.5280(17) 0.475(4) 0.6231(15) 0.044(7) Uiso d . 1 1 . .
H H61C 0.5681(19) 0.297(4) 0.6306(16) 0.051(7) Uiso d . 1 1 . .

loop_
_atom_site_aniso_label
_atom_site_aniso_U_11
_atom_site_aniso_U_22
_atom_site_aniso_U_33
_atom_site_aniso_U_12
_atom_site_aniso_U_13
_atom_site_aniso_U_23
Cu1 0.01556(10) 0.01682(11) 0.01117(10) 0.000 0.00451(7) 0.000
Cl1 0.02007(14) 0.02513(17) 0.01322(13) 0.00581(12) 0.00270(10) 0.00067(11)
Cl2 0.02107(14) 0.02548(17) 0.01538(14) 0.00395(12) 0.00744(10) 0.00633(11)
N1 0.0156(4) 0.0160(5) 0.0133(4) 0.0008(4) 0.0033(3) -0.0004(4)
C2 0.0155(5) 0.0146(5) 0.0166(5) 0.0014(4) 0.0021(4) 0.0008(4)
C21 0.0183(6) 0.0235(7) 0.0217(6) -0.0027(5) 0.0011(5) -0.0039(5)
C3 0.0173(5) 0.0186(6) 0.0178(6) 0.0022(5) 0.0048(4) 0.0019(5)
C4 0.0225(6) 0.0201(6) 0.0141(5) 0.0039(5) 0.0051(4) 0.0002(4)
C5 0.0198(6) 0.0180(6) 0.0156(5) 0.0027(5) 0.0001(4) -0.0016(4)
C6 0.0150(5) 0.0155(6) 0.0164(5) 0.0010(4) 0.0016(4) 0.0002(4)
C61 0.0180(6) 0.0245(7) 0.0228(7) -0.0033(5) 0.0031(5) 0.0003(5)

loop_
_atom_type_symbol
_atom_type_description
_atom_type_scat_dispersion_real
_atom_type_scat_dispersion_imag
_atom_type_scat_source
C C 0.003 0.002 'International Tables Vol C Tables 4.2.6.8 and 6.1.1.4'
H H 0 0 'International Tables Vol C Tables 4.2.6.8 and 6.1.1.4'
Cl Cl 0.148 0.159 'International Tables Vol C Tables 4.2.6.8 and 6.1.1.4'
Cu Cu 0.32 1.265 'International Tables Vol C Tables 4.2.6.8 and 6.1.1.4'
N N 0.006 0.003 'International Tables Vol C Tables 4.2.6.8 and 6.1.1.4'

loop_
_geom_angle_atom_site_label_1
_geom_angle_atom_site_label_2
_geom_angle_atom_site_label_3
_geom_angle_site_symmetry_1
_geom_angle_site_symmetry_3
_geom_angle
Cl1 Cu1 Cl1 . 2_656 137.10(2)
Cl1 Cu1 Cl2 . . 95.640(12)
Cl1 Cu1 Cl2 . 2_656 97.116(12)
Cl2 Cu1 Cl2 . 2_656 144.63(2)
C6 N1 C2 . . 124.31(11)
C6 N1 H1 . . 119.8(12)
C2 N1 H1 . . 115.9(12)
N1 C2 C3 . . 118.14(12)
N1 C2 C21 . . 117.28(12)
C3 C2 C21 . . 124.57(12)
C2 C21 H21A . . 114.0(18)
C2 C21 H21B . . 110.6(15)
H21A C21 H21B . . 109(2)
C2 C21 H21C . . 110.3(16)
H21A C21 H21C . . 108(2)
H21B C21 H21C . . 104(2)
C2 C3 C4 . . 119.62(12)
C2 C3 H3 . . 119.3(11)
C4 C3 H3 . . 121.0(11)
C3 C4 C5 . . 120.15(12)
C3 C4 H4 . . 119.5(12)
C5 C4 H4 . . 120.3(12)
C4 C5 C6 . . 119.39(13)
C4 C5 H5 . . 121.3(12)
C6 C5 H5 . . 119.3(12)
C5 C6 N1 . . 118.31(12)
C5 C6 C61 . . 124.03(13)
N1 C6 C61 . . 117.63(12)
C6 C61 H61A . . 108.6(14)
C6 C61 H61B . . 112.7(16)
H61A C61 H61B . . 110(2)
C6 C61 H61C . . 111.3(17)
H61A C61 H61C . . 107(2)
H61B C61 H61C . . 108(2)

loop_
_geom_bond_atom_site_label_1
_geom_bond_atom_site_label_2
_geom_bond_site_symmetry_2
_geom_bond_distance
Cu1 Cl1 . 2.2749(3)
Cu1 Cl2 . 2.2379(3)
N1 C6 . 1.3534(17)
N1 C2 . 1.3491(17)
N1 H1 . 0.862(18)
C2 C3 . 1.3833(18)
C2 C21 . 1.493(2)
C21 H21A . 0.93(3)
C21 H21B . 0.91(2)
C21 H21C . 0.90(3)
C3 C4 . 1.386(2)
C3 H3 . 0.967(19)
C4 C5 . 1.394(2)
C4 H4 . 0.953(19)
C5 C6 . 1.3784(19)
C5 H5 . 0.951(19)
C6 C61 . 1.4942(19)
C61 H61A . 0.98(2)
C61 H61B . 0.91(3)
C61 H61C . 0.91(3)

_cod_database_fobs_code 2020868
